data_7150584
loop_
_publ_author_name
'Sooambar, Chlo\`e'
'Troiani, Vincent'
'Bruno, Carlo'
'Marcaccio, Massimo'
'Paolucci, Francesco'
'Listorti, Andrea'
'Belbakra, Abdelhalim'
'Armaroli, Nicola'
'Magistrato, Alessandra'
'De Zorzi, Rita'
'Geremia, Silvano'
'Bonifazi, Davide'

_publ_section_title
;
 Synthesis, photophysical, electrochemical, and electrochemiluminescent
 properties of 5,15-bis(9-anthracenyl)porphyrin derivatives
;
_journal_issue 11
_journal_name_full 'Organic &amp; Biomolecular Chemistry'
_journal_page_first 2402
_journal_page_last 2413
_journal_paper_doi 10.1039/b820210a
_journal_volume 7
_journal_year 2009
_chemical_formula_sum 'C81 H78 Cl10 N4 Zn'
_chemical_formula_weight 1527.34
_chemical_name_systematic
;
?
;
_space_group_IT_number 2
_symmetry_cell_setting triclinic
_symmetry_space_group_name_Hall '-P 1'
_symmetry_space_group_name_H-M 'P -1'
_atom_sites_solution_hydrogens geom
_atom_sites_solution_primary direct
_atom_sites_solution_secondary difmap
_audit_creation_date 2009-01-19T19:26:58-00:00
_audit_creation_method 'WinGX routine CIF_UPDATE'
_cell_angle_alpha 114.522(2)
_cell_angle_beta 106.688(2)
_cell_angle_gamma 91.036(3)
_cell_formula_units_Z 1
_cell_length_a 9.0583(4)
_cell_length_b 15.2181(7)
_cell_length_c 15.4705(5)
_cell_measurement_temperature 100(2)
_cell_volume 1835.34(14)
_computing_structure_refinement 'SHELXL-97 (Sheldrick, 1997)'
_diffrn_ambient_temperature 100(2)
_diffrn_measured_fraction_theta_full 0.95
_diffrn_measured_fraction_theta_max 0.95
_diffrn_measurement_device_type KappaCCD
_diffrn_measurement_method 'rotating on omega'
_diffrn_radiation_monochromator graphite
_diffrn_radiation_type CuK\a
_diffrn_radiation_wavelength 1.54184
_diffrn_reflns_av_R_equivalents 0
_diffrn_reflns_av_unetI/netI 0.0704
_diffrn_reflns_limit_h_max 9
_diffrn_reflns_limit_h_min -10
_diffrn_reflns_limit_k_max 14
_diffrn_reflns_limit_k_min -16
_diffrn_reflns_limit_l_max 17
_diffrn_reflns_limit_l_min 0
_diffrn_reflns_number 5010
_diffrn_reflns_theta_full 58.98
_diffrn_reflns_theta_max 58.98
_diffrn_reflns_theta_min 3.23
_exptl_absorpt_coefficient_mu 4.18
_exptl_absorpt_correction_T_max 0.5682
_exptl_absorpt_correction_T_min 0.2665
_exptl_absorpt_correction_type refdelf
_exptl_absorpt_process_details
;
Parkin S,Moezzi B & Hope H, (1995) J. Appl. Cryst. 28, 53-56
Cubic fit to sin(theta)/lambda - 24 parameters
;
_exptl_crystal_colour red
_exptl_crystal_density_diffrn 1.382
_exptl_crystal_density_method 'not measured'
_exptl_crystal_description prism
_exptl_crystal_F_000 792
_exptl_crystal_size_max 0.4
_exptl_crystal_size_mid 0.3
_exptl_crystal_size_min 0.2
_refine_diff_density_max 0.982
_refine_diff_density_min -0.729
_refine_diff_density_rms 0.096
_refine_ls_extinction_method none
_refine_ls_goodness_of_fit_ref 1.075
_refine_ls_hydrogen_treatment constr
_refine_ls_matrix_type full
_refine_ls_number_parameters 469
_refine_ls_number_reflns 5010
_refine_ls_number_restraints 0
_refine_ls_restrained_S_all 1.075
_refine_ls_R_factor_all 0.0782
_refine_ls_R_factor_gt 0.0641
_refine_ls_shift/su_max 0.008
_refine_ls_shift/su_mean 0
_refine_ls_structure_factor_coef Fsqd
_refine_ls_weighting_details 'calc w=1/[\s^2^(Fo^2^)+(0.1318P)^2^+0.5000P] where P=(Fo^2^+2Fc^2^)/3'
_refine_ls_weighting_scheme calc
_refine_ls_wR_factor_gt 0.1839
_refine_ls_wR_factor_ref 0.1943
_reflns_number_gt 3934
_reflns_number_total 5010
_reflns_threshold_expression >2sigma(I)
_cod_data_source_file b820210a.txt
_cod_data_source_block porfarm2
_cod_original_cell_volume 1835.33(13)
_cod_database_code 7150584

loop_
_symmetry_equiv_pos_as_xyz
'x, y, z'
'-x, -y, -z'

loop_
_atom_site_label
_atom_site_type_symbol
_atom_site_fract_x
_atom_site_fract_y
_atom_site_fract_z
_atom_site_U_iso_or_equiv
_atom_site_adp_type
_atom_site_occupancy
_atom_site_symmetry_multiplicity
_atom_site_calc_flag
_atom_site_refinement_flags
_atom_site_disorder_assembly
_atom_site_disorder_group
N1 N 0.4543(4) 0.3707(3) 0.5046(2) 0.0295(8) Uani 1 1 d . . .
N2 N 0.4345(4) 0.5720(3) 0.6239(2) 0.0286(8) Uani 1 1 d . . .
Zn1 Zn 0.5 0.5 0.5 0.0294(3) Uani 1 2 d S . .
C1 C 0.4593(5) 0.8450(3) 0.7011(3) 0.0316(10) Uani 1 1 d . . .
C2 C 0.4766(5) 0.7404(3) 0.6425(3) 0.0297(10) Uani 1 1 d . . .
C3 C 0.4310(5) 0.6706(3) 0.6700(3) 0.0310(10) Uani 1 1 d . . .
C4 C 0.3707(5) 0.6914(4) 0.7527(3) 0.0343(11) Uani 1 1 d . . .
H4 H 0.3557 0.7538 0.7966 0.041 Uiso 1 1 calc R . .
C5 C 0.3399(5) 0.6059(3) 0.7555(3) 0.0335(11) Uani 1 1 d . . .
H5 H 0.2992 0.5971 0.802 0.04 Uiso 1 1 calc R . .
C6 C 0.3798(5) 0.5300(3) 0.6751(3) 0.0307(10) Uani 1 1 d . . .
C7 C 0.3649(5) 0.4318(3) 0.6529(3) 0.0307(10) Uani 1 1 d . . .
C8 C 0.4156(5) 0.3970(3) 0.8042(3) 0.0321(10) Uani 1 1 d . . .
C9 C 0.5801(5) 0.4197(3) 0.8279(3) 0.0339(10) Uani 1 1 d . . .
H9 H 0.6192 0.4366 0.7851 0.041 Uiso 1 1 calc R . .
C10 C 0.6818(5) 0.4176(3) 0.9106(3) 0.0376(11) Uani 1 1 d . . .
H10 H 0.7908 0.4332 0.925 0.045 Uiso 1 1 calc R . .
C11 C 0.6269(5) 0.3922(3) 0.9758(3) 0.0383(11) Uani 1 1 d . . .
H11 H 0.6991 0.3925 1.0342 0.046 Uiso 1 1 calc R . .
C12 C 0.4716(6) 0.3675(3) 0.9548(3) 0.0373(11) Uani 1 1 d . . .
H12 H 0.4365 0.3482 0.9975 0.045 Uiso 1 1 calc R . .
C13 C 0.3599(5) 0.3702(3) 0.8695(3) 0.0317(10) Uani 1 1 d . . .
C14 C 0.2014(5) 0.3457(3) 0.8474(3) 0.0363(11) Uani 1 1 d . . .
H14 H 0.1657 0.3282 0.891 0.044 Uiso 1 1 calc R . .
C15 C 0.0915(5) 0.3460(3) 0.7622(3) 0.0355(11) Uani 1 1 d . . .
C16 C -0.0714(5) 0.3177(4) 0.7369(4) 0.0431(12) Uani 1 1 d . . .
H16 H -0.108 0.2974 0.7785 0.052 Uiso 1 1 calc R . .
C17 C -0.1757(6) 0.3189(4) 0.6547(4) 0.0469(13) Uani 1 1 d . . .
H17 H -0.284 0.2989 0.6386 0.056 Uiso 1 1 calc R . .
C18 C -0.1218(5) 0.3505(4) 0.5925(3) 0.0426(12) Uani 1 1 d . . .
H18 H -0.1949 0.3521 0.5354 0.051 Uiso 1 1 calc R . .
C19 C 0.0321(5) 0.3781(3) 0.6141(3) 0.0373(11) Uani 1 1 d . . .
H19 H 0.0651 0.3999 0.5723 0.045 Uiso 1 1 calc R . .
C20 C 0.1463(5) 0.3753(3) 0.6982(3) 0.0330(10) Uani 1 1 d . . .
C21 C 0.3065(5) 0.4006(3) 0.7199(3) 0.0297(10) Uani 1 1 d . . .
C22 C 0.3973(5) 0.3572(3) 0.5726(3) 0.0298(10) Uani 1 1 d . . .
C23 C 0.3729(5) 0.2552(3) 0.5474(3) 0.0345(11) Uani 1 1 d . . .
H23 H 0.3348 0.2265 0.5825 0.041 Uiso 1 1 calc R . .
C24 C 0.4145(5) 0.2068(4) 0.4638(3) 0.0364(11) Uani 1 1 d . . .
H24 H 0.4097 0.1381 0.4292 0.044 Uiso 1 1 calc R . .
C25 C 0.5330(5) 0.7208(3) 0.5621(3) 0.0300(10) Uani 1 1 d . . .
C26 C 0.5778(5) 0.9072(4) 0.7872(3) 0.0459(13) Uani 1 1 d . . .
H26 H 0.6696 0.883 0.8103 0.055 Uiso 1 1 calc R . .
C27 C 0.5647(6) 1.0046(4) 0.8405(4) 0.0603(16) Uani 1 1 d . . .
C28 C 0.4283(6) 1.0376(4) 0.8055(4) 0.0476(13) Uani 1 1 d . . .
H28 H 0.4189 1.1042 0.8406 0.057 Uiso 1 1 calc R . .
C29 C 0.3045(5) 0.9763(3) 0.7204(3) 0.0340(11) Uani 1 1 d . . .
C30 C 0.3251(5) 0.8803(3) 0.6692(3) 0.0324(10) Uani 1 1 d . . .
H30 H 0.244 0.8374 0.6101 0.039 Uiso 1 1 calc R . .
C31 C 0.1601(6) 1.0179(4) 0.6865(3) 0.0426(12) Uani 1 1 d . . .
C32A C 0.6854(11) 1.0614(7) 0.9515(7) 0.037(2) Uani 0.5 1 d P . .
C35A C 0.6868(13) 1.0194(8) 1.0247(7) 0.058(3) Uani 0.5 1 d P . .
H35A H 0.7715 1.0567 1.0878 0.087 Uiso 0.5 1 d P . .
H35B H 0.7015 0.9509 0.9959 0.087 Uiso 0.5 1 d P . .
H35C H 0.5866 1.0234 1.038 0.087 Uiso 0.5 1 d P . .
Cl1 Cl 0.3694(4) 0.8142(3) 0.2474(2) 0.0738(9) Uani 0.5 1 d P . .
C43 C 0.3709(12) 0.9306(7) 0.3318(8) 0.050(3) Uani 0.5 1 d P . .
H43A H 0.4683 0.9711 0.3441 0.06 Uiso 0.5 1 calc PR . .
H43B H 0.2829 0.9564 0.2999 0.06 Uiso 0.5 1 calc PR . .
Cl8 Cl 0.3591(5) 0.9472(3) 0.4395(2) 0.0921(13) Uani 0.5 1 d P . .
C32B C 0.7103(11) 1.0887(8) 0.9119(8) 0.038(2) Uani 0.5 1 d P . .
C35B C 0.7630(11) 1.1560(7) 0.8755(7) 0.043(2) Uani 0.5 1 d P . .
H35D H 0.8512 1.2045 0.9298 0.064 Uiso 0.5 1 d P . .
H35E H 0.6774 1.1894 0.8567 0.064 Uiso 0.5 1 d P . .
H35F H 0.7964 1.1185 0.8178 0.064 Uiso 0.5 1 d P . .
C33 C 0.6598(6) 1.1585(4) 1.0017(4) 0.0552(15) Uani 1 1 d . . .
H33A H 0.7445 1.1925 1.0657 0.083 Uiso 0.5 1 d P . .
H33B H 0.56 1.1572 1.0144 0.083 Uiso 0.5 1 d P . .
H33C H 0.6572 1.1927 0.9599 0.083 Uiso 0.5 1 d P . .
H33D H 0.6359 1.1221 1.0368 0.083 Uiso 0.5 1 d P . .
H33E H 0.5669 1.1841 0.9766 0.083 Uiso 0.5 1 d P . .
H33F H 0.7448 1.2128 1.0482 0.083 Uiso 0.5 1 d P . .
C34 C 0.8463(6) 1.0485(5) 0.9406(4) 0.0648(17) Uani 1 1 d . . .
H34A H 0.8506 1.0566 0.8815 0.097 Uiso 0.5 1 d P . .
H34B H 0.8665 0.9829 0.9321 0.097 Uiso 0.5 1 d P . .
H34C H 0.9257 1.0976 1.0007 0.097 Uiso 0.5 1 d P . .
H34D H 0.938 1.0869 0.9442 0.097 Uiso 0.5 1 d P . .
H34E H 0.8348 0.9807 0.8906 0.097 Uiso 0.5 1 d P . .
H34F H 0.8598 1.0502 1.0063 0.097 Uiso 0.5 1 d P . .
C36 C 0.0923(6) 1.0658(4) 0.7735(4) 0.0544(14) Uani 1 1 d . . .
H36A H 0.0671 1.017 0.7951 0.082 Uiso 1 1 calc R . .
H36B H -0.0026 1.0909 0.7504 0.082 Uiso 1 1 calc R . .
H36C H 0.1695 1.1199 0.8299 0.082 Uiso 1 1 calc R . .
C37 C 0.2054(7) 1.0984(4) 0.6584(4) 0.0535(14) Uani 1 1 d . . .
H37A H 0.1136 1.1282 0.6403 0.08 Uiso 1 1 calc R . .
H37B H 0.2443 1.0696 0.6013 0.08 Uiso 1 1 calc R . .
H37C H 0.2871 1.1487 0.716 0.08 Uiso 1 1 calc R . .
C38 C 0.0340(6) 0.9396(4) 0.5949(4) 0.0536(14) Uani 1 1 d . . .
H38A H -0.001 0.8901 0.6129 0.08 Uiso 1 1 calc R . .
H38B H 0.0772 0.9085 0.5401 0.08 Uiso 1 1 calc R . .
H38C H -0.0546 0.97 0.5733 0.08 Uiso 1 1 calc R . .
C41 C 0.9553(6) 0.7080(4) 0.6404(4) 0.0489(13) Uani 1 1 d . . .
H41A H 0.8748 0.7199 0.5894 0.059 Uiso 1 1 calc R . .
H41B H 1.0575 0.7179 0.6318 0.059 Uiso 1 1 calc R . .
C42 C 0.2288(6) 0.3527(4) 0.1521(4) 0.0553(14) Uani 1 1 d . . .
H42A H 0.3233 0.3962 0.1652 0.066 Uiso 1 1 calc R . .
H42B H 0.2374 0.3461 0.2143 0.066 Uiso 1 1 calc R . .
Cl3 Cl 0.96018(17) 0.79262(11) 0.76157(10) 0.0605(4) Uani 1 1 d . . .
Cl4 Cl 0.91332(15) 0.58631(10) 0.62110(9) 0.0539(4) Uani 1 1 d . . .
Cl5 Cl 0.22104(17) 0.23703(11) 0.05565(10) 0.0633(4) Uani 1 1 d . . .
Cl6 Cl 0.06168(17) 0.40677(13) 0.12167(13) 0.0756(5) Uani 1 1 d . . .

loop_
_atom_site_aniso_label
_atom_site_aniso_U_11
_atom_site_aniso_U_22
_atom_site_aniso_U_33
_atom_site_aniso_U_23
_atom_site_aniso_U_13
_atom_site_aniso_U_12
N1 0.0288(19) 0.030(2) 0.0299(17) 0.0132(17) 0.0098(15) 0.0067(16)
N2 0.0267(19) 0.029(2) 0.0323(18) 0.0148(17) 0.0101(14) 0.0037(15)
Zn1 0.0304(5) 0.0302(6) 0.0295(4) 0.0143(4) 0.0107(3) 0.0059(3)
C1 0.030(2) 0.033(3) 0.032(2) 0.013(2) 0.0119(18) 0.0067(19)
C2 0.027(2) 0.026(3) 0.031(2) 0.0113(19) 0.0047(17) 0.0040(18)
C3 0.029(2) 0.030(3) 0.031(2) 0.013(2) 0.0048(18) 0.0037(19)
C4 0.033(2) 0.035(3) 0.032(2) 0.010(2) 0.0129(18) 0.004(2)
C5 0.032(2) 0.039(3) 0.030(2) 0.015(2) 0.0108(18) 0.001(2)
C6 0.028(2) 0.034(3) 0.031(2) 0.016(2) 0.0086(17) 0.0042(19)
C7 0.028(2) 0.033(3) 0.032(2) 0.015(2) 0.0097(18) 0.0037(19)
C8 0.042(3) 0.021(3) 0.036(2) 0.0124(19) 0.018(2) 0.0064(19)
C9 0.036(3) 0.034(3) 0.035(2) 0.017(2) 0.0124(19) 0.005(2)
C10 0.038(3) 0.035(3) 0.039(2) 0.015(2) 0.013(2) 0.008(2)
C11 0.043(3) 0.037(3) 0.036(2) 0.019(2) 0.010(2) 0.013(2)
C12 0.054(3) 0.028(3) 0.035(2) 0.016(2) 0.019(2) 0.012(2)
C13 0.040(3) 0.023(3) 0.031(2) 0.0101(19) 0.0142(19) 0.007(2)
C14 0.046(3) 0.034(3) 0.040(2) 0.020(2) 0.024(2) 0.013(2)
C15 0.039(3) 0.029(3) 0.038(2) 0.010(2) 0.018(2) 0.007(2)
C16 0.041(3) 0.041(3) 0.050(3) 0.017(2) 0.023(2) 0.005(2)
C17 0.033(3) 0.045(3) 0.055(3) 0.014(3) 0.016(2) 0.001(2)
C18 0.035(3) 0.048(3) 0.040(2) 0.016(2) 0.009(2) 0.007(2)
C19 0.041(3) 0.035(3) 0.037(2) 0.015(2) 0.014(2) 0.007(2)
C20 0.037(3) 0.028(3) 0.035(2) 0.013(2) 0.0141(19) 0.006(2)
C21 0.034(2) 0.026(3) 0.030(2) 0.0117(19) 0.0124(18) 0.0044(19)
C22 0.028(2) 0.032(3) 0.030(2) 0.015(2) 0.0075(17) 0.0055(18)
C23 0.037(3) 0.035(3) 0.034(2) 0.018(2) 0.0122(19) 0.006(2)
C24 0.039(3) 0.031(3) 0.041(2) 0.017(2) 0.012(2) 0.005(2)
C25 0.023(2) 0.034(3) 0.034(2) 0.016(2) 0.0075(17) 0.0064(18)
C26 0.033(3) 0.041(3) 0.044(3) 0.008(2) 0.000(2) 0.012(2)
C27 0.037(3) 0.042(4) 0.058(3) -0.008(3) -0.003(2) 0.015(2)
C28 0.040(3) 0.034(3) 0.051(3) 0.005(2) 0.009(2) 0.014(2)
C29 0.032(2) 0.034(3) 0.036(2) 0.014(2) 0.0129(19) 0.010(2)
C30 0.032(2) 0.032(3) 0.029(2) 0.012(2) 0.0068(18) -0.001(2)
C31 0.039(3) 0.046(3) 0.042(3) 0.021(2) 0.010(2) 0.011(2)
C32A 0.028(5) 0.035(7) 0.037(5) 0.008(5) 0.007(4) 0.003(4)
C35A 0.067(7) 0.049(7) 0.033(5) 0.015(5) -0.014(5) -0.019(6)
Cl1 0.077(2) 0.072(2) 0.0760(19) 0.0329(17) 0.0306(16) 0.0022(16)
C43 0.035(5) 0.032(6) 0.076(7) 0.013(5) 0.026(5) 0.006(4)
Cl8 0.184(4) 0.067(2) 0.076(2) 0.0534(19) 0.075(2) 0.090(3)
C32B 0.031(5) 0.033(6) 0.040(5) 0.005(5) 0.013(4) 0.004(4)
C35B 0.037(5) 0.034(6) 0.049(5) 0.008(5) 0.018(4) 0.000(4)
C33 0.050(3) 0.046(4) 0.044(3) -0.001(3) 0.012(2) -0.004(3)
C34 0.038(3) 0.061(4) 0.058(3) -0.005(3) 0.010(3) -0.007(3)
C36 0.040(3) 0.072(4) 0.060(3) 0.031(3) 0.024(2) 0.024(3)
C37 0.071(4) 0.047(4) 0.046(3) 0.023(3) 0.019(3) 0.021(3)
C38 0.043(3) 0.050(4) 0.055(3) 0.020(3) 0.002(2) 0.015(3)
C41 0.052(3) 0.049(4) 0.047(3) 0.022(3) 0.015(2) 0.011(3)
C42 0.045(3) 0.053(4) 0.062(3) 0.025(3) 0.010(3) -0.003(3)
Cl3 0.0678(9) 0.0564(10) 0.0485(7) 0.0146(7) 0.0189(6) 0.0099(7)
Cl4 0.0565(8) 0.0501(9) 0.0543(7) 0.0237(6) 0.0149(6) 0.0164(6)
Cl5 0.0663(9) 0.0622(10) 0.0523(7) 0.0179(7) 0.0186(7) -0.0142(7)
Cl6 0.0497(9) 0.0943(13) 0.1012(12) 0.0620(11) 0.0215(8) 0.0106(8)

loop_
_atom_type_symbol
_atom_type_description
_atom_type_scat_dispersion_real
_atom_type_scat_dispersion_imag
_atom_type_scat_source
C C 0.0181 0.0091 'International Tables Vol C Tables 4.2.6.8 and 6.1.1.4'
H H 0 0 'International Tables Vol C Tables 4.2.6.8 and 6.1.1.4'
N N 0.0311 0.018 'International Tables Vol C Tables 4.2.6.8 and 6.1.1.4'
Zn Zn -1.5491 0.6778 'International Tables Vol C Tables 4.2.6.8 and 6.1.1.4'
Cl Cl 0.3639 0.7018 'International Tables Vol C Tables 4.2.6.8 and 6.1.1.4'

loop_
_geom_angle_atom_site_label_1
_geom_angle_atom_site_label_2
_geom_angle_atom_site_label_3
_geom_angle
_geom_angle_site_symmetry_1
_geom_angle_site_symmetry_3
_geom_angle_publ_flag
C25 N1 C22 106.5(3) 2_666 . ?
C25 N1 Zn1 126.9(3) 2_666 . ?
C22 N1 Zn1 126.6(3) . . ?
C3 N2 C6 107.1(3) . . ?
C3 N2 Zn1 126.6(3) . . ?
C6 N2 Zn1 126.3(3) . . ?
N1 Zn1 N1 180.0000(10) . 2_666 ?
N1 Zn1 N2 90.18(13) . . ?
N1 Zn1 N2 89.82(13) 2_666 . ?
N1 Zn1 N2 89.82(13) . 2_666 ?
N1 Zn1 N2 90.18(13) 2_666 2_666 ?
N2 Zn1 N2 180.00(17) . 2_666 ?
C30 C1 C26 119.1(4) . . ?
C30 C1 C2 120.3(4) . . ?
C26 C1 C2 120.6(4) . . ?
C3 C2 C25 125.1(4) . . ?
C3 C2 C1 118.0(4) . . ?
C25 C2 C1 116.9(4) . . ?
N2 C3 C2 126.1(4) . . ?
N2 C3 C4 109.2(4) . . ?
C2 C3 C4 124.7(4) . . ?
C5 C4 C3 107.2(4) . . ?
C4 C5 C6 107.8(4) . . ?
C7 C6 N2 125.7(4) . . ?
C7 C6 C5 125.6(4) . . ?
N2 C6 C5 108.6(4) . . ?
C6 C7 C22 126.0(4) . . ?
C6 C7 C21 117.7(4) . . ?
C22 C7 C21 116.4(4) . . ?
C21 C8 C9 122.6(4) . . ?
C21 C8 C13 119.2(4) . . ?
C9 C8 C13 118.2(4) . . ?
C10 C9 C8 121.2(4) . . ?
C9 C10 C11 120.7(4) . . ?
C12 C11 C10 120.2(4) . . ?
C11 C12 C13 121.1(4) . . ?
C14 C13 C12 121.8(4) . . ?
C14 C13 C8 119.6(4) . . ?
C12 C13 C8 118.6(4) . . ?
C13 C14 C15 121.9(4) . . ?
C14 C15 C16 122.4(4) . . ?
C14 C15 C20 118.7(4) . . ?
C16 C15 C20 118.9(4) . . ?
C17 C16 C15 121.5(4) . . ?
C16 C17 C18 119.6(4) . . ?
C19 C18 C17 120.7(4) . . ?
C18 C19 C20 121.5(4) . . ?
C21 C20 C19 122.5(4) . . ?
C21 C20 C15 119.9(4) . . ?
C19 C20 C15 117.6(4) . . ?
C20 C21 C8 120.6(4) . . ?
C20 C21 C7 120.1(4) . . ?
C8 C21 C7 119.2(4) . . ?
N1 C22 C7 125.2(4) . . ?
N1 C22 C23 109.6(4) . . ?
C7 C22 C23 125.2(4) . . ?
C24 C23 C22 107.3(4) . . ?
C23 C24 C25 107.1(4) . 2_666 ?
N1 C25 C2 125.4(4) 2_666 . ?
N1 C25 C24 109.6(4) 2_666 2_666 ?
C2 C25 C24 125.0(4) . 2_666 ?
C1 C26 C27 121.1(4) . . ?
C26 C27 C28 118.1(5) . . ?
C26 C27 C32B 123.7(5) . . ?
C28 C27 C32B 114.4(6) . . ?
C26 C27 C32A 116.4(5) . . ?
C28 C27 C32A 123.4(5) . . ?
C27 C28 C29 122.4(5) . . ?
C30 C29 C28 117.0(4) . . ?
C30 C29 C31 123.7(4) . . ?
C28 C29 C31 119.3(4) . . ?
C1 C30 C29 122.3(4) . . ?
C29 C31 C38 112.1(4) . . ?
C29 C31 C37 109.2(4) . . ?
C38 C31 C37 108.5(4) . . ?
C29 C31 C36 110.0(4) . . ?
C38 C31 C36 109.4(4) . . ?
C37 C31 C36 107.6(4) . . ?
C33 C32A C35A 103.2(8) . . ?
C33 C32A C34 116.7(7) . . ?
C35A C32A C34 101.4(8) . . ?
C33 C32A C27 112.7(7) . . ?
C35A C32A C27 117.3(8) . . ?
C34 C32A C27 105.5(7) . . ?
Cl8 C43 Cl1 118.0(7) . . ?
C34 C32B C35B 103.7(8) . . ?
C34 C32B C33 113.9(8) . . ?
C35B C32B C33 103.0(7) . . ?
C34 C32B C27 110.8(7) . . ?
C35B C32B C27 119.8(8) . . ?
C33 C32B C27 105.7(6) . . ?
Cl4 C41 Cl3 111.5(3) . . ?
Cl5 C42 Cl6 112.2(3) . . ?

loop_
_geom_bond_atom_site_label_1
_geom_bond_atom_site_label_2
_geom_bond_distance
_geom_bond_site_symmetry_2
_geom_bond_publ_flag
N1 C25 1.378(6) 2_666 ?
N1 C22 1.380(5) . ?
N1 Zn1 2.037(3) . ?
N2 C3 1.373(6) . ?
N2 C6 1.385(5) . ?
N2 Zn1 2.039(3) . ?
Zn1 N1 2.037(3) 2_666 ?
Zn1 N2 2.039(3) 2_666 ?
C1 C30 1.382(6) . ?
C1 C26 1.385(6) . ?
C1 C2 1.507(6) . ?
C2 C3 1.394(6) . ?
C2 C25 1.400(6) . ?
C3 C4 1.451(6) . ?
C4 C5 1.347(6) . ?
C5 C6 1.447(6) . ?
C6 C7 1.381(6) . ?
C7 C22 1.403(6) . ?
C7 C21 1.516(5) . ?
C8 C21 1.414(6) . ?
C8 C9 1.427(6) . ?
C8 C13 1.439(6) . ?
C9 C10 1.358(6) . ?
C10 C11 1.420(6) . ?
C11 C12 1.358(6) . ?
C12 C13 1.430(6) . ?
C13 C14 1.381(6) . ?
C14 C15 1.407(6) . ?
C15 C16 1.421(6) . ?
C15 C20 1.438(6) . ?
C16 C17 1.357(7) . ?
C17 C18 1.428(7) . ?
C18 C19 1.352(6) . ?
C19 C20 1.428(6) . ?
C20 C21 1.399(6) . ?
C22 C23 1.431(7) . ?
C23 C24 1.363(6) . ?
C24 C25 1.435(6) 2_666 ?
C25 N1 1.378(6) 2_666 ?
C25 C24 1.435(6) 2_666 ?
C26 C27 1.393(7) . ?
C27 C28 1.391(7) . ?
C27 C32B 1.589(11) . ?
C27 C32A 1.596(10) . ?
C28 C29 1.398(7) . ?
C29 C30 1.390(6) . ?
C29 C31 1.517(6) . ?
C31 C38 1.534(7) . ?
C31 C37 1.544(7) . ?
C31 C36 1.547(6) . ?
C32A C33 1.415(11) . ?
C32A C35A 1.512(15) . ?
C32A C34 1.522(11) . ?
Cl1 C43 1.707(11) . ?
C43 Cl8 1.615(11) . ?
C32B C34 1.424(12) . ?
C32B C35B 1.486(15) . ?
C32B C33 1.558(11) . ?
C41 Cl4 1.764(5) . ?
C41 Cl3 1.766(5) . ?
C42 Cl5 1.756(6) . ?
C42 Cl6 1.774(6) . ?
